data_7227070
loop_
_publ_author_name
'Yang, Meng'
'Sun, Juan'
'Guo, Jianni'
'Sun, Guifang'
'Li, Licun'

_publ_section_title
;
 Cu--Ln compounds based on nitronyl nitroxide radicals: synthesis,
 structure, and magnetic and fluorescence properties
;
_journal_issue 48
_journal_name_full CrystEngComm
_journal_page_first 9345
_journal_paper_doi 10.1039/C6CE02049F
_journal_volume 18
_journal_year 2016
_chemical_formula_moiety 'C49 H35 Br2 Cu F30 Gd N6 O14'
_chemical_formula_sum 'C49 H35 Br2 Cu F30 Gd N6 O14'
_chemical_formula_weight 1882.43
_chemical_name_systematic
; 
 ? 
;
_space_group_IT_number 15
_symmetry_cell_setting monoclinic
_symmetry_space_group_name_Hall '-C 2yc'
_symmetry_space_group_name_H-M 'C 1 2/c 1'
_atom_sites_solution_hydrogens geom
_atom_sites_solution_primary direct
_atom_sites_solution_secondary difmap
_audit_creation_method SHELXL-97
_audit_update_record
;
2016-09-11 deposited with the CCDC.
2016-11-10 downloaded from the CCDC.
;
_cell_angle_alpha 90.00
_cell_angle_beta 107.661(3)
_cell_angle_gamma 90.00
_cell_formula_units_Z 4
_cell_length_a 27.622(6)
_cell_length_b 10.446(2)
_cell_length_c 23.476(5)
_cell_measurement_reflns_used 9798
_cell_measurement_temperature 113(2)
_cell_measurement_theta_max 27.9344
_cell_measurement_theta_min 1.8208
_cell_volume 6454(2)
_computing_cell_refinement 'CrystalClear (Rigaku Inc., 2008)'
_computing_data_collection 'CrystalClear (Rigaku Inc., 2008)'
_computing_data_reduction 'CrystalClear (Rigaku Inc., 2008)'
_computing_molecular_graphics 'Bruker SHELXTL'
_computing_publication_material 'Bruker SHELXTL'
_computing_structure_refinement 'SHELXL-97 (Sheldrick, 1997)'
_computing_structure_solution 'SHELXS-97 (Sheldrick, 1990)'
_diffrn_ambient_temperature 113(2)
_diffrn_measured_fraction_theta_full 0.973
_diffrn_measured_fraction_theta_max 0.973
_diffrn_measurement_device_type 'CCD area detector'
_diffrn_measurement_method 'profile data from \w-scans'
_diffrn_radiation_monochromator graphite
_diffrn_radiation_source 'fine-focus sealed tube'
_diffrn_radiation_type MoK\a
_diffrn_radiation_wavelength 0.71073
_diffrn_reflns_av_R_equivalents 0.0240
_diffrn_reflns_av_sigmaI/netI 0.0191
_diffrn_reflns_limit_h_max 36
_diffrn_reflns_limit_h_min -36
_diffrn_reflns_limit_k_max 13
_diffrn_reflns_limit_k_min -13
_diffrn_reflns_limit_l_max 30
_diffrn_reflns_limit_l_min -30
_diffrn_reflns_number 31545
_diffrn_reflns_theta_full 27.65
_diffrn_reflns_theta_max 27.65
_diffrn_reflns_theta_min 3.03
_diffrn_standards_decay_% 0
_diffrn_standards_interval_count 0
_diffrn_standards_interval_time 0
_diffrn_standards_number 0
_exptl_absorpt_coefficient_mu 2.738
_exptl_absorpt_correction_T_max 0.477
_exptl_absorpt_correction_T_min 0.445
_exptl_absorpt_correction_type multi-scan
_exptl_absorpt_process_details SADABS
_exptl_crystal_colour green
_exptl_crystal_density_diffrn 1.937
_exptl_crystal_density_meas ?
_exptl_crystal_density_method 'not measured'
_exptl_crystal_description needle
_exptl_crystal_F_000 3664
_exptl_crystal_size_max 0.31
_exptl_crystal_size_mid 0.19
_exptl_crystal_size_min 0.17
_refine_diff_density_max 3.146
_refine_diff_density_min -1.810
_refine_diff_density_rms 0.158
_refine_ls_extinction_method none
_refine_ls_goodness_of_fit_ref 1.018
_refine_ls_hydrogen_treatment mixed
_refine_ls_matrix_type full
_refine_ls_number_parameters 480
_refine_ls_number_reflns 7535
_refine_ls_number_restraints 7
_refine_ls_restrained_S_all 1.025
_refine_ls_R_factor_all 0.0558
_refine_ls_R_factor_gt 0.0494
_refine_ls_shift/su_max 0.001
_refine_ls_shift/su_mean 0.000
_refine_ls_structure_factor_coef Fsqd
_refine_ls_weighting_details 'calc w=1/[\s^2^(Fo^2^)+(0.1000P)^2^+70.0000P] where P=(Fo^2^+2Fc^2^)/3'
_refine_ls_weighting_scheme calc
_refine_ls_wR_factor_gt 0.1473
_refine_ls_wR_factor_ref 0.1551
_reflns_number_gt 6608
_reflns_number_total 7535
_reflns_threshold_expression >2sigma(I)
_cod_data_source_file c6ce02049f2.cif
_cod_data_source_block 6
_cod_depositor_comments
;
The following automatic conversions were performed:

'_symmetry_cell_setting' value 'Monoclinic' changed to 'monoclinic'
according to
/usr/data/users/saulius/crontab/automatic-downloads/rss-feeds/RSC/lib/dictionaries/cif_core.dic
dictionary named 'cif_core.dic' version 2.4.2 from 2011-04-26.

'_exptl_crystal_density_meas' value 'not measured' was changed to '?'
- the value is perceived as not measured.

Automatic conversion script
Id: cif_fix_values 4268 2015-11-12 08:31:59Z antanas 

 Adding full bibliography for 7227070--7227077.cif.
;
_cod_original_cell_volume 6455(2)
_cod_original_sg_symbol_H-M 'C 2/c'
_cod_database_code 7227070

loop_
_symmetry_equiv_pos_as_xyz
'x, y, z'
'-x, y, -z+1/2'
'x+1/2, y+1/2, z'
'-x+1/2, y+1/2, -z+1/2'
'-x, -y, -z'
'x, -y, z-1/2'
'-x+1/2, -y+1/2, -z'
'x+1/2, -y+1/2, z-1/2'

loop_
_atom_site_label
_atom_site_type_symbol
_atom_site_fract_x
_atom_site_fract_y
_atom_site_fract_z
_atom_site_U_iso_or_equiv
_atom_site_adp_type
_atom_site_occupancy
_atom_site_symmetry_multiplicity
_atom_site_calc_flag
_atom_site_refinement_flags
Gd1 Gd 0.0000 0.98702(3) 0.2500 0.01601(11) Uani 1 2 d S
Cu1 Cu 0.2500 1.2500 0.5000 0.02158(19) Uani 1 2 d S
Br1 Br 0.09718(2) 0.87683(6) 0.48498(2) 0.03521(16) Uani 1 1 d .
O7 O 0.22871(14) 1.3964(3) 0.44456(16) 0.0267(7) Uani 1 1 d .
O2 O 0.08016(13) 0.9011(4) 0.25982(16) 0.0257(7) Uani 1 1 d .
N3 N 0.19597(16) 1.1350(4) 0.44910(18) 0.0235(8) Uani 1 1 d .
C1 C 0.16140(19) 1.0176(5) 0.3592(2) 0.0228(9) Uani 1 1 d .
O3 O 0.05692(15) 1.1545(4) 0.26348(19) 0.0327(8) Uani 1 1 d .
F6 F 0.15168(14) 1.2905(4) 0.28411(18) 0.0457(9) Uani 1 1 d .
F7 F 0.07348(18) 0.6184(4) 0.38871(19) 0.0581(12) Uani 1 1 d .
O6 O 0.31196(15) 1.1803(4) 0.45615(17) 0.0298(8) Uani 1 1 d .
O5 O 0.01359(14) 0.8151(4) 0.31336(17) 0.0286(8) Uani 1 1 d .
C4 C 0.1344(2) 0.9727(5) 0.4444(2) 0.0255(10) Uani 1 1 d .
F13 F 0.1989(2) 1.7212(4) 0.4326(2) 0.0659(14) Uani 1 1 d .
N2 N 0.12454(15) 0.9355(4) 0.25547(18) 0.0224(8) Uani 1 1 d .
N1 N 0.20304(18) 1.0085(5) 0.2775(2) 0.0287(9) Uani 1 1 d .
F15 F 0.1942(2) 1.5936(5) 0.36129(19) 0.0697(14) Uani 1 1 d .
F14 F 0.26632(17) 1.6277(4) 0.4256(2) 0.0553(11) Uani 1 1 d .
O1 O 0.24560(16) 1.0591(5) 0.3057(2) 0.0457(11) Uani 1 1 d .
C3 C 0.1664(2) 1.0678(5) 0.4746(2) 0.0252(10) Uani 1 1 d .
H3 H 0.1677 1.0862 0.5138 0.030 Uiso 1 1 calc R
C5 C 0.13100(18) 0.9465(5) 0.3854(2) 0.0233(9) Uani 1 1 d .
H5 H 0.1091 0.8836 0.3640 0.028 Uiso 1 1 calc R
C9 C 0.1002(2) 0.9028(6) 0.1458(2) 0.0346(12) Uani 1 1 d .
H9A H 0.0727 0.8466 0.1459 0.052 Uiso 1 1 calc R
H9B H 0.1127 0.8811 0.1131 0.052 Uiso 1 1 calc R
H9C H 0.0883 0.9897 0.1415 0.052 Uiso 1 1 calc R
C7 C 0.1426(2) 0.8887(5) 0.2043(2) 0.0267(10) Uani 1 1 d .
F9 F 0.00119(19) 0.6692(5) 0.4002(2) 0.0659(13) Uani 1 1 d .
F11 F 0.3881(2) 1.1261(6) 0.4129(3) 0.095(2) Uani 1 1 d .
C23 C 0.3190(3) 0.9783(6) 0.5050(3) 0.0360(13) Uani 1 1 d .
H23 H 0.3313 0.8958 0.5037 0.043 Uiso 1 1 calc R
F10 F 0.4095(2) 0.9737(6) 0.4717(3) 0.0804(19) Uani 1 1 d .
C6 C 0.16196(19) 0.9897(4) 0.2985(2) 0.0225(9) Uani 1 1 d .
C2 C 0.19349(18) 1.1116(5) 0.3923(2) 0.0226(9) Uani 1 1 d .
H2 H 0.2136 1.1591 0.3746 0.027 Uiso 1 1 calc R
F8 F 0.0087(3) 0.4995(5) 0.3512(3) 0.096(2) Uani 1 1 d U
C19 C 0.0108(2) 0.6985(5) 0.3041(3) 0.0322(11) Uani 1 1 d .
C24 C 0.2166(3) 1.6117(6) 0.4187(3) 0.0386(13) Uani 1 1 d .
C22 C 0.3295(2) 1.0717(5) 0.4666(2) 0.0305(11) Uani 1 1 d .
C25 C 0.2083(2) 1.4979(5) 0.4559(2) 0.0274(10) Uani 1 1 d .
C13 C 0.1059(3) 1.3399(6) 0.2779(4) 0.0527(19) Uani 1 1 d .
C18 C 0.0231(3) 0.6193(6) 0.3615(3) 0.0456(16) Uani 1 1 d .
C11 C 0.1775(3) 1.1027(6) 0.1791(3) 0.0416(14) Uani 1 1 d .
H11A H 0.1476 1.1391 0.1855 0.062 Uiso 1 1 calc R
H11B H 0.1714 1.0883 0.1371 0.062 Uiso 1 1 calc R
H11C H 0.2055 1.1607 0.1936 0.062 Uiso 1 1 calc R
C10 C 0.1567(3) 0.7488(5) 0.2191(3) 0.0399(14) Uani 1 1 d .
H10A H 0.1809 0.7431 0.2582 0.060 Uiso 1 1 calc R
H10B H 0.1712 0.7140 0.1902 0.060 Uiso 1 1 calc R
H10C H 0.1267 0.7013 0.2183 0.060 Uiso 1 1 calc R
C12 C 0.2362(2) 0.9133(8) 0.1999(3) 0.0464(16) Uani 1 1 d .
H12A H 0.2644 0.9714 0.2105 0.070 Uiso 1 1 calc R
H12B H 0.2278 0.8923 0.1582 0.070 Uiso 1 1 calc R
H12C H 0.2450 0.8366 0.2233 0.070 Uiso 1 1 calc R
C21 C 0.3693(3) 1.0297(7) 0.4352(3) 0.0470(16) Uani 1 1 d .
F5 F 0.0893(5) 1.3939(13) 0.2314(5) 0.207(6) Uani 1 1 d .
F12 F 0.3492(3) 0.9508(10) 0.3925(4) 0.133(3) Uani 1 1 d .
F4 F 0.1103(4) 1.4203(11) 0.3189(4) 0.154(4) Uani 1 1 d .
O4 O 0.00808(15) 1.0675(4) 0.34376(17) 0.0331(8) Uani 1 1 d .
C14 C 0.0707(3) 1.2377(9) 0.2992(5) 0.070(3) Uani 1 1 d .
C16A C 0.0276(3) 1.1609(8) 0.3700(4) 0.0209(18) Uani 0.50 1 d PD
C15 C 0.0587(4) 1.2510(8) 0.3539(5) 0.075(3) Uani 1 1 d D
H15 H 0.0715 1.3200 0.3790 0.089 Uiso 1 1 calc R
C8 C 0.1899(2) 0.9769(6) 0.2122(2) 0.0309(11) Uani 1 1 d .
F1 F 0.0008(3) 1.0951(5) 0.4536(2) 0.0774(16) Uani 1 1 d .
C17 C 0.0125(3) 1.1961(7) 0.4272(3) 0.0448(15) Uani 1 1 d .
F2 F -0.0175(4) 1.2834(9) 0.4280(5) 0.175(5) Uani 1 1 d .
F3 F 0.0562(4) 1.2301(11) 0.4575(6) 0.186(5) Uani 1 1 d .
C20 C 0.0000 0.6334(8) 0.2500 0.0379(18) Uani 1 2 d S
H20 H 0.0000 0.5444 0.2500 0.045 Uiso 1 2 calc SR
C16B C -0.0110(6) 1.1755(13) 0.3596(7) 0.049(3) Uani 0.50 1 d P

loop_
_atom_site_aniso_label
_atom_site_aniso_U_11
_atom_site_aniso_U_22
_atom_site_aniso_U_33
_atom_site_aniso_U_23
_atom_site_aniso_U_13
_atom_site_aniso_U_12
Gd1 0.01149(16) 0.01800(16) 0.01861(17) 0.000 0.00470(11) 0.000
Cu1 0.0246(4) 0.0198(4) 0.0182(4) -0.0009(3) 0.0033(3) 0.0013(3)
Br1 0.0388(3) 0.0420(3) 0.0294(3) -0.0005(2) 0.0170(2) -0.0106(2)
O7 0.0290(18) 0.0268(17) 0.0235(17) -0.0005(14) 0.0069(14) 0.0042(14)
O2 0.0162(15) 0.0341(18) 0.0270(17) -0.0006(14) 0.0067(13) -0.0010(14)
N3 0.024(2) 0.0222(19) 0.0216(19) -0.0017(15) 0.0028(16) 0.0013(15)
C1 0.023(2) 0.022(2) 0.022(2) -0.0018(17) 0.0052(19) 0.0032(18)
O3 0.0279(19) 0.0260(18) 0.043(2) -0.0020(16) 0.0098(17) -0.0046(15)
F6 0.0336(18) 0.043(2) 0.058(2) 0.0075(18) 0.0108(17) -0.0016(15)
F7 0.060(3) 0.061(3) 0.040(2) 0.0052(18) -0.0054(19) 0.022(2)
O6 0.034(2) 0.0256(18) 0.0284(18) 0.0022(14) 0.0074(15) 0.0040(15)
O5 0.0251(18) 0.0274(18) 0.0328(19) 0.0039(15) 0.0081(15) 0.0009(14)
C4 0.026(2) 0.026(2) 0.026(2) 0.0037(19) 0.010(2) 0.0010(19)
F13 0.102(4) 0.034(2) 0.089(3) 0.026(2) 0.070(3) 0.030(2)
N2 0.0204(19) 0.025(2) 0.0219(19) -0.0013(15) 0.0067(15) 0.0017(16)
N1 0.023(2) 0.039(2) 0.026(2) -0.0049(18) 0.0094(18) -0.0034(17)
F15 0.101(4) 0.070(3) 0.035(2) 0.022(2) 0.014(2) 0.005(3)
F14 0.054(2) 0.044(2) 0.080(3) 0.020(2) 0.039(2) 0.0057(18)
O1 0.029(2) 0.069(3) 0.041(2) -0.011(2) 0.0147(18) -0.016(2)
C3 0.030(3) 0.024(2) 0.021(2) -0.0003(18) 0.0076(19) 0.0021(19)
C5 0.022(2) 0.024(2) 0.022(2) -0.0019(18) 0.0039(18) 0.0026(18)
C9 0.033(3) 0.047(3) 0.024(2) -0.007(2) 0.008(2) -0.004(2)
C7 0.027(2) 0.029(3) 0.025(2) -0.0053(19) 0.010(2) 0.001(2)
F9 0.066(3) 0.077(3) 0.063(3) 0.030(2) 0.031(2) 0.004(2)
F11 0.111(4) 0.088(4) 0.128(5) 0.068(4) 0.099(4) 0.052(3)
C23 0.049(4) 0.030(3) 0.035(3) 0.008(2) 0.021(3) 0.016(2)
F10 0.068(3) 0.107(4) 0.084(4) 0.053(3) 0.049(3) 0.051(3)
C6 0.020(2) 0.024(2) 0.025(2) -0.0001(17) 0.0076(19) 0.0029(17)
C2 0.021(2) 0.025(2) 0.021(2) 0.0022(17) 0.0050(18) 0.0013(18)
F8 0.156(6) 0.043(3) 0.065(3) 0.015(2) -0.001(3) -0.036(3)
C19 0.022(2) 0.030(3) 0.041(3) 0.007(2) 0.005(2) -0.002(2)
C24 0.047(3) 0.036(3) 0.039(3) 0.012(2) 0.022(3) 0.017(3)
C22 0.034(3) 0.032(3) 0.025(2) 0.004(2) 0.009(2) 0.007(2)
C25 0.029(3) 0.027(2) 0.026(2) 0.0047(19) 0.007(2) 0.0063(19)
C13 0.038(3) 0.022(3) 0.090(6) -0.005(3) 0.006(3) -0.001(2)
C18 0.054(4) 0.030(3) 0.046(4) 0.008(3) 0.006(3) -0.007(3)
C11 0.057(4) 0.040(3) 0.033(3) 0.000(2) 0.021(3) -0.008(3)
C10 0.052(4) 0.026(3) 0.046(3) -0.004(2) 0.021(3) 0.007(2)
C12 0.035(3) 0.062(4) 0.050(4) -0.011(3) 0.024(3) 0.000(3)
C21 0.059(4) 0.048(4) 0.042(3) 0.014(3) 0.027(3) 0.019(3)
F5 0.208(11) 0.265(14) 0.159(9) 0.148(10) 0.071(8) 0.168(11)
F12 0.100(5) 0.198(8) 0.123(6) -0.106(6) 0.065(5) -0.018(5)
F4 0.141(7) 0.198(10) 0.158(8) -0.083(8) 0.097(7) -0.006(7)
O4 0.036(2) 0.035(2) 0.0293(19) -0.0037(16) 0.0113(16) -0.0046(17)
C14 0.055(5) 0.057(5) 0.102(7) -0.015(5) 0.031(5) 0.002(4)
C16A 0.013(4) 0.023(4) 0.027(5) -0.005(4) 0.005(3) 0.005(3)
C15 0.084(7) 0.057(5) 0.091(7) -0.023(5) 0.038(6) -0.008(5)
C8 0.028(3) 0.041(3) 0.026(3) -0.005(2) 0.013(2) 0.000(2)
F1 0.125(5) 0.065(3) 0.057(3) 0.011(2) 0.050(3) 0.011(3)
C17 0.055(4) 0.044(3) 0.042(3) -0.012(3) 0.024(3) -0.003(3)
F2 0.239(11) 0.128(7) 0.236(11) 0.104(7) 0.187(10) 0.132(7)
F3 0.104(6) 0.184(10) 0.222(12) -0.027(9) -0.024(7) -0.078(7)
C20 0.033(4) 0.029(4) 0.044(5) 0.000 0.000(4) 0.000
C16B 0.059(10) 0.038(7) 0.056(8) -0.011(6) 0.025(7) -0.008(6)

loop_
_atom_type_symbol
_atom_type_description
_atom_type_scat_dispersion_real
_atom_type_scat_dispersion_imag
_atom_type_scat_source
C C 0.0033 0.0016 'International Tables Vol C Tables 4.2.6.8 and 6.1.1.4'
H H 0.0000 0.0000 'International Tables Vol C Tables 4.2.6.8 and 6.1.1.4'
N N 0.0061 0.0033 'International Tables Vol C Tables 4.2.6.8 and 6.1.1.4'
O O 0.0106 0.0060 'International Tables Vol C Tables 4.2.6.8 and 6.1.1.4'
F F 0.0171 0.0103 'International Tables Vol C Tables 4.2.6.8 and 6.1.1.4'
Cu Cu 0.3201 1.2651 'International Tables Vol C Tables 4.2.6.8 and 6.1.1.4'
Br Br -0.2901 2.4595 'International Tables Vol C Tables 4.2.6.8 and 6.1.1.4'
Gd Gd -0.1653 3.9035 'International Tables Vol C Tables 4.2.6.8 and 6.1.1.4'

loop_
_geom_angle_atom_site_label_1
_geom_angle_atom_site_label_2
_geom_angle_atom_site_label_3
_geom_angle
_geom_angle_site_symmetry_1
_geom_angle_site_symmetry_3
O5 Gd1 O5 76.63(19) 2 .
O5 Gd1 O4 148.94(14) 2 .
O5 Gd1 O4 73.51(14) . .
O5 Gd1 O4 73.51(14) 2 2
O5 Gd1 O4 148.93(14) . 2
O4 Gd1 O4 137.2(2) . 2
O5 Gd1 O3 122.34(14) 2 2
O5 Gd1 O3 130.86(14) . 2
O4 Gd1 O3 73.68(15) . 2
O4 Gd1 O3 74.22(14) 2 2
O5 Gd1 O3 130.86(14) 2 .
O5 Gd1 O3 122.34(14) . .
O4 Gd1 O3 74.21(14) . .
O4 Gd1 O3 73.68(15) 2 .
O3 Gd1 O3 81.5(2) 2 .
O5 Gd1 O2 70.77(13) 2 2
O5 Gd1 O2 74.11(13) . 2
O4 Gd1 O2 92.79(13) . 2
O4 Gd1 O2 103.41(13) 2 2
O3 Gd1 O2 72.06(13) 2 2
O3 Gd1 O2 152.96(14) . 2
O5 Gd1 O2 74.11(13) 2 .
O5 Gd1 O2 70.76(13) . .
O4 Gd1 O2 103.41(13) . .
O4 Gd1 O2 92.79(13) 2 .
O3 Gd1 O2 152.96(14) 2 .
O3 Gd1 O2 72.06(13) . .
O2 Gd1 O2 134.78(19) 2 .
O7 Cu1 O7 179.997(1) 7_576 .
O7 Cu1 N3 92.97(16) 7_576 7_576
O7 Cu1 N3 87.03(16) . 7_576
O7 Cu1 N3 87.03(16) 7_576 .
O7 Cu1 N3 92.97(16) . .
N3 Cu1 N3 179.997(1) 7_576 .
O7 Cu1 O6 93.54(14) 7_576 7_576
O7 Cu1 O6 86.46(14) . 7_576
N3 Cu1 O6 93.57(15) 7_576 7_576
N3 Cu1 O6 86.43(15) . 7_576
O7 Cu1 O6 86.46(14) 7_576 .
O7 Cu1 O6 93.53(14) . .
N3 Cu1 O6 86.43(15) 7_576 .
N3 Cu1 O6 93.57(15) . .
O6 Cu1 O6 179.999(1) 7_576 .
C25 O7 Cu1 124.8(3) . .
N2 O2 Gd1 140.2(3) . .
C2 N3 C3 119.5(4) . .
C2 N3 Cu1 120.5(3) . .
C3 N3 Cu1 119.3(3) . .
C2 C1 C5 119.6(4) . .
C2 C1 C6 119.6(5) . .
C5 C1 C6 120.7(4) . .
C14 O3 Gd1 135.2(6) . .
C22 O6 Cu1 119.5(4) . .
C19 O5 Gd1 132.1(4) . .
C3 C4 C5 119.8(5) . .
C3 C4 Br1 119.0(4) . .
C5 C4 Br1 121.1(4) . .
O2 N2 C6 125.9(4) . .
O2 N2 C7 120.9(4) . .
C6 N2 C7 111.8(4) . .
O1 N1 C6 126.9(5) . .
O1 N1 C8 121.4(4) . .
C6 N1 C8 111.2(4) . .
N3 C3 C4 121.9(4) . .
N3 C3 H3 119.0 . .
C4 C3 H3 119.0 . .
C4 C5 C1 117.9(5) . .
C4 C5 H5 121.1 . .
C1 C5 H5 121.1 . .
C7 C9 H9A 109.5 . .
C7 C9 H9B 109.5 . .
H9A C9 H9B 109.5 . .
C7 C9 H9C 109.5 . .
H9A C9 H9C 109.5 . .
H9B C9 H9C 109.5 . .
N2 C7 C9 109.6(4) . .
N2 C7 C10 104.5(4) . .
C9 C7 C10 111.9(5) . .
N2 C7 C8 100.3(4) . .
C9 C7 C8 116.1(5) . .
C10 C7 C8 113.1(5) . .
C25 C23 C22 124.0(5) 7_576 .
C25 C23 H23 118.0 7_576 .
C22 C23 H23 118.0 . .
N2 C6 N1 108.8(4) . .
N2 C6 C1 126.1(5) . .
N1 C6 C1 125.0(5) . .
N3 C2 C1 121.2(5) . .
N3 C2 H2 119.4 . .
C1 C2 H2 119.4 . .
O5 C19 C20 128.8(6) . .
O5 C19 C18 113.2(5) . .
C20 C19 C18 118.0(6) . .
F15 C24 F13 106.5(5) . .
F15 C24 F14 106.6(5) . .
F13 C24 F14 107.6(6) . .
F15 C24 C25 111.6(6) . .
F13 C24 C25 113.5(5) . .
F14 C24 C25 110.6(5) . .
O6 C22 C23 128.1(5) . .
O6 C22 C21 117.3(5) . .
C23 C22 C21 114.6(5) . .
O7 C25 C23 131.4(5) . 7_576
O7 C25 C24 112.1(5) . .
C23 C25 C24 116.6(5) 7_576 .
F5 C13 F4 107.8(10) . .
F5 C13 F6 111.9(9) . .
F4 C13 F6 107.9(7) . .
F5 C13 C14 119.6(10) . .
F4 C13 C14 97.5(8) . .
F6 C13 C14 110.5(6) . .
F8 C18 F9 108.8(7) . .
F8 C18 F7 107.1(6) . .
F9 C18 F7 107.2(6) . .
F8 C18 C19 112.2(6) . .
F9 C18 C19 111.2(5) . .
F7 C18 C19 110.1(6) . .
C8 C11 H11A 109.5 . .
C8 C11 H11B 109.5 . .
H11A C11 H11B 109.5 . .
C8 C11 H11C 109.5 . .
H11A C11 H11C 109.5 . .
H11B C11 H11C 109.5 . .
C7 C10 H10A 109.5 . .
C7 C10 H10B 109.5 . .
H10A C10 H10B 109.5 . .
C7 C10 H10C 109.5 . .
H10A C10 H10C 109.5 . .
H10B C10 H10C 109.5 . .
C8 C12 H12A 109.5 . .
C8 C12 H12B 109.5 . .
H12A C12 H12B 109.5 . .
C8 C12 H12C 109.5 . .
H12A C12 H12C 109.5 . .
H12B C12 H12C 109.5 . .
F12 C21 F11 108.0(7) . .
F12 C21 F10 107.5(8) . .
F11 C21 F10 104.0(7) . .
F12 C21 C22 110.5(7) . .
F11 C21 C22 113.2(6) . .
F10 C21 C22 113.2(5) . .
C16A O4 C16B 47.5(8) . .
C16A O4 Gd1 133.7(5) . .
C16B O4 Gd1 129.6(7) . .
O3 C14 C15 126.6(9) . .
O3 C14 C13 110.9(8) . .
C15 C14 C13 122.5(8) . .
C16B C16A O4 74.0(9) . .
C16B C16A C15 120.7(12) . .
O4 C16A C15 128.9(8) . .
C16B C16A C17 69.0(10) . .
O4 C16A C17 116.0(7) . .
C15 C16A C17 114.7(8) . .
C16A C15 C14 120.4(8) . .
C16A C15 H15 119.8 . .
C14 C15 H15 119.8 . .
N1 C8 C11 106.3(5) . .
N1 C8 C12 109.2(5) . .
C11 C8 C12 110.4(5) . .
N1 C8 C7 100.8(4) . .
C11 C8 C7 113.6(5) . .
C12 C8 C7 115.6(5) . .
F2 C17 F3 108.4(10) . .
F2 C17 F1 109.0(7) . .
F3 C17 F1 107.0(9) . .
F2 C17 C16B 92.6(9) . .
F3 C17 C16B 131.1(10) . .
F1 C17 C16B 106.7(7) . .
F2 C17 C16A 122.8(8) . .
F3 C17 C16A 95.2(8) . .
F1 C17 C16A 112.5(6) . .
C16B C17 C16A 38.8(7) . .
C19 C20 C19 121.5(8) 2 .
C19 C20 H20 119.3 2 .
C19 C20 H20 119.3 . .
C16A C16B O4 58.5(9) . .
C16A C16B C17 72.1(11) . .
O4 C16B C17 108.9(11) . .

loop_
_geom_bond_atom_site_label_1
_geom_bond_atom_site_label_2
_geom_bond_distance
_geom_bond_site_symmetry_2
Gd1 O5 2.289(4) 2
Gd1 O5 2.289(4) .
Gd1 O4 2.303(4) .
Gd1 O4 2.303(4) 2
Gd1 O3 2.309(4) 2
Gd1 O3 2.309(4) .
Gd1 O2 2.335(3) 2
Gd1 O2 2.335(3) .
Cu1 O7 1.978(4) 7_576
Cu1 O7 1.978(4) .
Cu1 N3 2.004(4) 7_576
Cu1 N3 2.004(4) .
Cu1 O6 2.364(4) 7_576
Cu1 O6 2.364(4) .
Br1 C4 1.889(5) .
O7 C25 1.268(6) .
O2 N2 1.311(5) .
N3 C2 1.336(6) .
N3 C3 1.347(7) .
C1 C2 1.392(7) .
C1 C5 1.397(7) .
C1 C6 1.459(7) .
O3 C14 1.188(10) .
F6 C13 1.332(8) .
F7 C18 1.344(9) .
O6 C22 1.228(7) .
O5 C19 1.235(7) .
C4 C3 1.375(7) .
C4 C5 1.385(7) .
F13 C24 1.322(7) .
N2 C6 1.332(6) .
N2 C7 1.516(6) .
N1 O1 1.276(6) .
N1 C6 1.381(7) .
N1 C8 1.499(7) .
F15 C24 1.314(8) .
F14 C24 1.344(8) .
C3 H3 0.9300 .
C5 H5 0.9300 .
C9 C7 1.517(7) .
C9 H9A 0.9600 .
C9 H9B 0.9600 .
C9 H9C 0.9600 .
C7 C10 1.525(8) .
C7 C8 1.563(8) .
F9 C18 1.340(9) .
F11 C21 1.313(9) .
C23 C25 1.375(8) 7_576
C23 C22 1.418(8) .
C23 H23 0.9300 .
F10 C21 1.316(9) .
C2 H2 0.9300 .
F8 C18 1.313(8) .
C19 C20 1.392(7) .
C19 C18 1.529(8) .
C24 C25 1.534(8) .
C22 C21 1.558(8) .
C25 C23 1.375(8) 7_576
C13 F5 1.190(11) .
C13 F4 1.255(11) .
C13 C14 1.622(12) .
C11 C8 1.513(9) .
C11 H11A 0.9600 .
C11 H11B 0.9600 .
C11 H11C 0.9600 .
C10 H10A 0.9600 .
C10 H10B 0.9600 .
C10 H10C 0.9600 .
C12 C8 1.544(8) .
C12 H12A 0.9600 .
C12 H12B 0.9600 .
C12 H12C 0.9600 .
C21 F12 1.288(10) .
O4 C16A 1.192(10) .
O4 C16B 1.345(15) .
C14 C15 1.426(14) .
C16A C16B 1.032(18) .
C16A C15 1.401(8) .
C16A C17 1.566(11) .
C15 H15 0.9300 .
F1 C17 1.312(9) .
C17 F2 1.235(9) .
C17 F3 1.254(10) .
C17 C16B 1.536(16) .
C20 C19 1.392(7) 2
C20 H20 0.9300 .

loop_
_geom_torsion_atom_site_label_1
_geom_torsion_atom_site_label_2
_geom_torsion_atom_site_label_3
_geom_torsion_atom_site_label_4
_geom_torsion
_geom_torsion_site_symmetry_1
_geom_torsion_site_symmetry_4
O7 Cu1 O7 C25 -151(7) 7_576 .
N3 Cu1 O7 C25 -68.6(4) 7_576 .
N3 Cu1 O7 C25 111.4(4) . .
O6 Cu1 O7 C25 25.1(4) 7_576 .
O6 Cu1 O7 C25 -154.9(4) . .
O5 Gd1 O2 N2 124.4(5) 2 .
O5 Gd1 O2 N2 -154.5(5) . .
O4 Gd1 O2 N2 -87.6(5) . .
O4 Gd1 O2 N2 52.4(5) 2 .
O3 Gd1 O2 N2 -7.3(6) 2 .
O3 Gd1 O2 N2 -19.4(4) . .
O2 Gd1 O2 N2 164.5(5) 2 .
O7 Cu1 N3 C2 -122.0(4) 7_576 .
O7 Cu1 N3 C2 58.0(4) . .
N3 Cu1 N3 C2 -31(9) 7_576 .
O6 Cu1 N3 C2 144.2(4) 7_576 .
O6 Cu1 N3 C2 -35.8(4) . .
O7 Cu1 N3 C3 49.0(4) 7_576 .
O7 Cu1 N3 C3 -131.0(4) . .
N3 Cu1 N3 C3 140(9) 7_576 .
O6 Cu1 N3 C3 -44.7(4) 7_576 .
O6 Cu1 N3 C3 135.3(4) . .
O5 Gd1 O3 C14 -169.1(8) 2 .
O5 Gd1 O3 C14 -68.4(8) . .
O4 Gd1 O3 C14 -10.2(8) . .
O4 Gd1 O3 C14 141.1(8) 2 .
O3 Gd1 O3 C14 65.1(8) 2 .
O2 Gd1 O3 C14 53.5(9) 2 .
O2 Gd1 O3 C14 -120.4(8) . .
O7 Cu1 O6 C22 16.1(4) 7_576 .
O7 Cu1 O6 C22 -163.9(4) . .
N3 Cu1 O6 C22 109.3(4) 7_576 .
N3 Cu1 O6 C22 -70.7(4) . .
O6 Cu1 O6 C22 -171(5) 7_576 .
O5 Gd1 O5 C19 -1.4(4) 2 .
O4 Gd1 O5 C19 169.9(5) . .
O4 Gd1 O5 C19 -17.7(6) 2 .
O3 Gd1 O5 C19 120.0(5) 2 .
O3 Gd1 O5 C19 -131.6(5) . .
O2 Gd1 O5 C19 72.0(5) 2 .
O2 Gd1 O5 C19 -79.0(5) . .
Gd1 O2 N2 C6 85.1(6) . .
Gd1 O2 N2 C7 -109.3(5) . .
C2 N3 C3 C4 1.7(7) . .
Cu1 N3 C3 C4 -169.4(4) . .
C5 C4 C3 N3 -1.9(8) . .
Br1 C4 C3 N3 176.5(4) . .
C3 C4 C5 C1 1.2(7) . .
Br1 C4 C5 C1 -177.2(4) . .
C2 C1 C5 C4 -0.4(7) . .
C6 C1 C5 C4 176.3(5) . .
O2 N2 C7 C9 46.2(6) . .
C6 N2 C7 C9 -146.3(5) . .
O2 N2 C7 C10 -73.9(6) . .
C6 N2 C7 C10 93.6(5) . .
O2 N2 C7 C8 168.8(4) . .
C6 N2 C7 C8 -23.8(5) . .
O2 N2 C6 N1 178.3(4) . .
C7 N2 C6 N1 11.6(6) . .
O2 N2 C6 C1 2.0(8) . .
C7 N2 C6 C1 -164.7(5) . .
O1 N1 C6 N2 179.3(5) . .
C8 N1 C6 N2 6.8(6) . .
O1 N1 C6 C1 -4.3(9) . .
C8 N1 C6 C1 -176.9(5) . .
C2 C1 C6 N2 -157.4(5) . .
C5 C1 C6 N2 25.9(7) . .
C2 C1 C6 N1 26.9(7) . .
C5 C1 C6 N1 -149.8(5) . .
C3 N3 C2 C1 -1.0(7) . .
Cu1 N3 C2 C1 170.1(4) . .
C5 C1 C2 N3 0.3(7) . .
C6 C1 C2 N3 -176.4(4) . .
Gd1 O5 C19 C20 3.0(8) . .
Gd1 O5 C19 C18 -179.5(4) . .
Cu1 O6 C22 C23 -2.8(8) . .
Cu1 O6 C22 C21 178.5(4) . .
C25 C23 C22 O6 -9.6(11) 7_576 .
C25 C23 C22 C21 169.2(6) 7_576 .
Cu1 O7 C25 C23 -24.0(9) . 7_576
Cu1 O7 C25 C24 155.8(4) . .
F15 C24 C25 O7 64.3(7) . .
F13 C24 C25 O7 -175.3(6) . .
F14 C24 C25 O7 -54.2(7) . .
F15 C24 C25 C23 -115.9(6) . 7_576
F13 C24 C25 C23 4.5(9) . 7_576
F14 C24 C25 C23 125.6(6) . 7_576
O5 C19 C18 F8 165.1(7) . .
C20 C19 C18 F8 -17.1(9) . .
O5 C19 C18 F9 42.9(7) . .
C20 C19 C18 F9 -139.3(5) . .
O5 C19 C18 F7 -75.7(7) . .
C20 C19 C18 F7 102.1(6) . .
O6 C22 C21 F12 -105.6(8) . .
C23 C22 C21 F12 75.5(9) . .
O6 C22 C21 F11 15.6(9) . .
C23 C22 C21 F11 -163.2(7) . .
O6 C22 C21 F10 133.7(7) . .
C23 C22 C21 F10 -45.2(9) . .
O5 Gd1 O4 C16A 157.9(7) 2 .
O5 Gd1 O4 C16A 141.5(7) . .
O4 Gd1 O4 C16A -32.8(7) 2 .
O3 Gd1 O4 C16A -75.6(7) 2 .
O3 Gd1 O4 C16A 9.9(7) . .
O2 Gd1 O4 C16A -146.0(7) 2 .
O2 Gd1 O4 C16A 76.6(7) . .
O5 Gd1 O4 C16B -137.0(9) 2 .
O5 Gd1 O4 C16B -153.5(9) . .
O4 Gd1 O4 C16B 32.3(9) 2 .
O3 Gd1 O4 C16B -10.6(9) 2 .
O3 Gd1 O4 C16B 75.0(9) . .
O2 Gd1 O4 C16B -81.0(9) 2 .
O2 Gd1 O4 C16B 141.6(9) . .
Gd1 O3 C14 C15 8.3(15) . .
Gd1 O3 C14 C13 -171.2(4) . .
F5 C13 C14 O3 58.1(12) . .
F4 C13 C14 O3 173.6(9) . .
F6 C13 C14 O3 -74.0(9) . .
F5 C13 C14 C15 -121.4(12) . .
F4 C13 C14 C15 -5.9(12) . .
F6 C13 C14 C15 106.5(10) . .
Gd1 O4 C16A C16B 108.8(11) . .
C16B O4 C16A C15 -116.8(15) . .
Gd1 O4 C16A C15 -8.1(15) . .
C16B O4 C16A C17 56.4(11) . .
Gd1 O4 C16A C17 165.1(4) . .
C16B C16A C15 C14 -93.8(15) . .
O4 C16A C15 C14 0.1(17) . .
C17 C16A C15 C14 -173.1(9) . .
O3 C14 C15 C16A -0.1(17) . .
C13 C14 C15 C16A 179.3(8) . .
O1 N1 C8 C11 -75.1(7) . .
C6 N1 C8 C11 97.9(5) . .
O1 N1 C8 C12 44.0(7) . .
C6 N1 C8 C12 -143.0(5) . .
O1 N1 C8 C7 166.2(5) . .
C6 N1 C8 C7 -20.8(6) . .
N2 C7 C8 N1 24.7(5) . .
C9 C7 C8 N1 142.6(5) . .
C10 C7 C8 N1 -86.0(5) . .
N2 C7 C8 C11 -88.6(5) . .
C9 C7 C8 C11 29.3(6) . .
C10 C7 C8 C11 160.7(5) . .
N2 C7 C8 C12 142.2(5) . .
C9 C7 C8 C12 -99.9(6) . .
C10 C7 C8 C12 31.5(7) . .
C16B C16A C17 F2 -44.4(13) . .
O4 C16A C17 F2 -103.4(12) . .
C15 C16A C17 F2 70.8(13) . .
C16B C16A C17 F3 -160.2(12) . .
O4 C16A C17 F3 140.7(9) . .
C15 C16A C17 F3 -45.1(11) . .
C16B C16A C17 F1 89.0(11) . .
O4 C16A C17 F1 29.9(11) . .
C15 C16A C17 F1 -155.9(8) . .
O4 C16A C17 C16B -59.0(10) . .
C15 C16A C17 C16B 115.1(13) . .
O5 C19 C20 C19 -1.6(4) . 2
C18 C19 C20 C19 -179.0(6) . 2
C15 C16A C16B O4 126.2(12) . .
C17 C16A C16B O4 -126.7(7) . .
O4 C16A C16B C17 126.7(7) . .
C15 C16A C16B C17 -107.1(11) . .
Gd1 O4 C16B C16A -117.2(9) . .
C16A O4 C16B C17 -53.7(10) . .
Gd1 O4 C16B C17 -170.9(5) . .
F2 C17 C16B C16A 144.0(10) . .
F3 C17 C16B C16A 26.6(16) . .
F1 C17 C16B C16A -105.3(10) . .
F2 C17 C16B O4 -169.8(10) . .
F3 C17 C16B O4 72.8(15) . .
F1 C17 C16B O4 -59.1(11) . .
C16A C17 C16B O4 46.2(9) . .
